data_2229408
loop_
_publ_author_name
'Aghabozorg, Hossein'
'Omidvar, Sara'
'Mirzaei, Masoud'
'Notash, Behrouz'

_publ_section_title
;
 <i>catena</i>-Poly[4,4'-bipyridinium
 [[tetraaqua(pyridine-2,6-dicarboxylato-\k^3^<i>O</i>^2^,<i>N</i>,<i>O</i>^6^)cerate(III)]-\m-pyridine-2,6-dicarboxylato-\k^4^<i>O</i>^2^:<i>O</i>^2'^,<i>N</i>,<i>O</i>^6^-[(pyridine-2,6-dicarboxylato-\k^3^<i>O</i>^2^,<i>N</i>,<i>O</i>^6^)cerate(III)]-\m-pyridine-2,6-dicarboxylato-\k^4^<i>O</i>^2^,<i>N</i>,<i>O</i>^6^:<i>O</i>^6'^]
 pentahydrate]
;
_journal_coeditor_code HY2405
_journal_issue 3
_journal_name_full 'Acta Crystallographica Section E'
_journal_page_first m335
_journal_page_last m336
_journal_paper_doi 10.1107/S1600536811004995
_journal_volume 67
_journal_year 2011
_chemical_formula_iupac '(C10 H10 N2) [Ce2 (C7 H3 N O4)4 (H2 O)4], 5H2 O'
_chemical_formula_moiety 'C10 H10 N2 2+, C28 H20 Ce2 N4 O20 2-, 5(H2 O)'
_chemical_formula_sum 'C38 H40 Ce2 N6 O25'
_chemical_formula_weight 1261
_chemical_name_systematic
;
<i>catena</i>-Poly[4,4'-bipyridinium
[[tetraaqua(pyridine-2,6-dicarboxylato-\k^3^<i>O</i>^2^,<i>N</i>,<i>O</i>^6^)
cerate(III)]-\m-pyridine-2,6-dicarboxylato-\k^4^<i>O</i>^2^:<i>O</i>^2'^,
<i>N</i>,<i>O</i>^6^-[(pyridine-2,6-dicarboxylato-\k^3^<i>O</i>^2^,<i>N</i>,
<i>O</i>^6^)cerate(III)]-\m-pyridine-2,6-dicarboxylato-\k^4^<i>O</i>^2^,
<i>N</i>,<i>O</i>^6^:<i>O</i>^6'^] pentahydrate]
;
_space_group_IT_number 2
_symmetry_cell_setting triclinic
_symmetry_space_group_name_Hall '-P 1'
_symmetry_space_group_name_H-M 'P -1'
_atom_sites_solution_hydrogens geom
_atom_sites_solution_primary direct
_atom_sites_solution_secondary difmap
_audit_creation_method SHELXL-97
_cell_angle_alpha 99.95(3)
_cell_angle_beta 99.87(3)
_cell_angle_gamma 104.58(3)
_cell_formula_units_Z 2
_cell_length_a 13.010(3)
_cell_length_b 13.453(3)
_cell_length_c 13.586(3)
_cell_measurement_reflns_used 11857
_cell_measurement_temperature 150(2)
_cell_measurement_theta_max 29.13
_cell_measurement_theta_min 2.48
_cell_volume 2208.3(10)
_computing_cell_refinement 'X-AREA (Stoe & Cie, 2005)'
_computing_data_collection 'X-AREA (Stoe & Cie, 2005)'
_computing_data_reduction 'X-AREA (Stoe & Cie, 2005)'
_computing_molecular_graphics 'ORTEP-3 (Farrugia, 1997)'
_computing_publication_material 'WinGX (Farrugia, 1999)'
_computing_structure_refinement 'SHELXL97 (Sheldrick, 2008)'
_computing_structure_solution 'SHELXS97 (Sheldrick, 2008)'
_diffrn_ambient_temperature 150(2)
_diffrn_measured_fraction_theta_full 0.996
_diffrn_measured_fraction_theta_max 0.996
_diffrn_measurement_device_type 'Stoe IPDS II'
_diffrn_measurement_method \w
_diffrn_radiation_monochromator graphite
_diffrn_radiation_source 'fine-focus sealed tube'
_diffrn_radiation_type MoK\a
_diffrn_radiation_wavelength 0.71073
_diffrn_reflns_av_R_equivalents 0.0775
_diffrn_reflns_av_sigmaI/netI 0.0562
_diffrn_reflns_limit_h_max 17
_diffrn_reflns_limit_h_min -15
_diffrn_reflns_limit_k_max 18
_diffrn_reflns_limit_k_min -18
_diffrn_reflns_limit_l_max 18
_diffrn_reflns_limit_l_min -18
_diffrn_reflns_number 25469
_diffrn_reflns_theta_full 29.13
_diffrn_reflns_theta_max 29.13
_diffrn_reflns_theta_min 2.48
_exptl_absorpt_coefficient_mu 2.137
_exptl_absorpt_correction_T_max 0.805
_exptl_absorpt_correction_T_min 0.440
_exptl_absorpt_correction_type numerical
_exptl_absorpt_process_details '(X-SHAPE and X-RED32; Stoe & Cie, 2005)'
_exptl_crystal_colour yellow
_exptl_crystal_density_diffrn 1.896
_exptl_crystal_density_method 'not measured'
_exptl_crystal_description plate
_exptl_crystal_F_000 1252
_exptl_crystal_size_max 0.40
_exptl_crystal_size_mid 0.40
_exptl_crystal_size_min 0.10
_refine_diff_density_max 1.959
_refine_diff_density_min -2.009
_refine_ls_extinction_method none
_refine_ls_goodness_of_fit_ref 1.051
_refine_ls_hydrogen_treatment mixed
_refine_ls_matrix_type full
_refine_ls_number_parameters 716
_refine_ls_number_reflns 11857
_refine_ls_number_restraints 12
_refine_ls_restrained_S_all 1.052
_refine_ls_R_factor_all 0.0523
_refine_ls_R_factor_gt 0.0448
_refine_ls_shift/su_max 0.001
_refine_ls_shift/su_mean 0.000
_refine_ls_structure_factor_coef Fsqd
_refine_ls_weighting_details 'calc w=1/[\s^2^(Fo^2^)+(0.0640P)^2^+5.1288P] where P=(Fo^2^+2Fc^2^)/3'
_refine_ls_weighting_scheme calc
_refine_ls_wR_factor_gt 0.1158
_refine_ls_wR_factor_ref 0.1204
_reflns_number_gt 10379
_reflns_number_total 11857
_reflns_threshold_expression I>2\s(I)
_cod_data_source_file hy2405.cif
_cod_data_source_block I
_cod_database_code 2229408
_cod_database_fobs_code 2229408

loop_
_symmetry_equiv_pos_as_xyz
'x, y, z'
'-x, -y, -z'

loop_
_atom_site_type_symbol
_atom_site_label
_atom_site_fract_x
_atom_site_fract_y
_atom_site_fract_z
_atom_site_U_iso_or_equiv
_atom_site_adp_type
_atom_site_calc_flag
_atom_site_refinement_flags
_atom_site_occupancy
_atom_site_disorder_assembly
_atom_site_disorder_group
O O23 0.6037(3) 0.5090(3) 0.9068(4) 0.0387(9) Uani d D 1 . .
Ce Ce1 0.003047(16) 0.783224(16) 0.218322(15) 0.01548(7) Uani d . 1 . .
Ce Ce2 0.503761(15) 0.888641(16) 0.188431(15) 0.01464(7) Uani d . 1 . .
O O1 0.2143(3) 1.0504(3) 0.1004(3) 0.0322(8) Uani d . 1 . .
O O2 0.1494(2) 0.9110(2) 0.1619(2) 0.0218(6) Uani d . 1 . .
O O3 -0.3036(2) 0.8972(3) 0.2097(2) 0.0224(6) Uani d . 1 . .
O O4 -0.1754(2) 0.8143(2) 0.2351(2) 0.0209(6) Uani d . 1 . .
O O5 -0.1869(3) 0.5884(3) -0.1116(2) 0.0318(7) Uani d . 1 . .
O O6 -0.1349(2) 0.6945(3) 0.0453(2) 0.0231(6) Uani d . 1 . .
O O7 0.3383(2) 0.7579(2) 0.2004(2) 0.0219(6) Uani d . 1 . .
O O8 0.1860(2) 0.7463(2) 0.2582(2) 0.0206(6) Uani d . 1 . .
O O9 -0.1245(4) 0.4852(3) 0.3346(3) 0.0468(11) Uani d . 1 . .
O O10 -0.0903(3) 0.6100(2) 0.2430(2) 0.0258(6) Uani d . 1 . .
O O11 0.1350(3) 1.0213(2) 0.5401(2) 0.0252(6) Uani d . 1 . .
O O12 0.0911(2) 0.9458(2) 0.3715(2) 0.0220(6) Uani d . 1 . .
O O13 0.6021(3) 0.9301(3) 0.5394(2) 0.0246(6) Uani d . 1 . .
O O14 0.5409(2) 0.8720(2) 0.3707(2) 0.0214(6) Uani d . 1 . .
O O15 0.6315(3) 1.2353(2) 0.1697(2) 0.0267(7) Uani d . 1 . .
O O16 0.5796(2) 1.0588(2) 0.1370(2) 0.0188(5) Uani d . 1 . .
O O17 0.3761(3) 0.9864(3) 0.2614(2) 0.0236(6) Uani d . 1 . .
O O18 0.3581(2) 0.9170(3) 0.0496(2) 0.0231(6) Uani d D 1 . .
O O19 0.5152(3) 0.8104(3) 0.0138(2) 0.0307(8) Uani d D 1 . .
O O20 0.5305(3) 0.7001(3) 0.1861(3) 0.0252(6) Uani d . 1 . .
O O21 0.6923(3) 0.7702(3) 0.9590(3) 0.0336(8) Uani d D 1 . .
O O22 0.6705(3) 0.5749(3) 0.1273(4) 0.0424(9) Uani d D 1 . .
O O24 0.5617(4) 0.4218(3) 0.2152(3) 0.0414(9) Uani d . 1 . .
O O25 0.4130(5) 0.2170(5) 0.2555(4) 0.0704(15) Uani d D 1 . .
N N1 -0.0380(3) 0.9504(3) 0.1641(2) 0.0166(6) Uani d . 1 . .
N N2 0.0640(3) 0.6775(3) 0.0686(3) 0.0176(6) Uani d . 1 . .
N N3 0.0062(3) 0.7581(3) 0.4076(3) 0.0168(6) Uani d . 1 . .
N N4 0.6135(3) 1.0587(3) 0.3339(2) 0.0175(6) Uani d . 1 . .
N N5 0.4495(3) 0.6883(3) 0.4101(3) 0.0284(8) Uani d D 1 . .
N N6 0.2235(3) 0.1985(3) 0.5090(3) 0.0248(7) Uani d D 1 . .
C C1 0.1421(3) 0.9929(3) 0.1318(3) 0.0187(7) Uani d . 1 . .
C C2 0.0364(3) 1.0209(3) 0.1351(3) 0.0175(7) Uani d . 1 . .
C C3 0.0183(3) 1.1118(4) 0.1106(3) 0.0241(8) Uani d . 1 . .
H H3 0.0721 1.1607 0.0926 0.029 Uiso calc R 1 . .
C C4 -0.0831(4) 1.1277(4) 0.1137(4) 0.0257(9) Uani d . 1 . .
H H4 -0.0986 1.1868 0.0957 0.031 Uiso calc R 1 . .
C C5 -0.1604(3) 1.0556(3) 0.1437(3) 0.0224(8) Uani d . 1 . .
H H5 -0.2280 1.0655 0.1471 0.027 Uiso calc R 1 . .
C C6 -0.1341(3) 0.9675(3) 0.1689(3) 0.0159(7) Uani d . 1 . .
C C7 -0.2116(3) 0.8863(3) 0.2073(3) 0.0171(7) Uani d . 1 . .
C C8 -0.1185(3) 0.6374(3) -0.0315(3) 0.0202(8) Uani d . 1 . .
C C9 -0.0023(3) 0.6335(3) -0.0242(3) 0.0183(7) Uani d . 1 . .
C C10 0.0355(3) 0.5935(4) -0.1072(3) 0.0232(8) Uani d . 1 . .
H H10 -0.0128 0.5599 -0.1698 0.028 Uiso calc R 1 . .
C C11 0.1463(4) 0.6042(4) -0.0960(4) 0.0258(9) Uani d . 1 . .
H H11 0.1739 0.5810 -0.1517 0.031 Uiso calc R 1 . .
C C12 0.2147(3) 0.6503(3) 0.0002(3) 0.0222(8) Uani d . 1 . .
H H12 0.2892 0.6583 0.0105 0.027 Uiso calc R 1 . .
C C13 0.1700(3) 0.6841(3) 0.0808(3) 0.0184(7) Uani d . 1 . .
C C14 0.2363(3) 0.7337(3) 0.1887(3) 0.0186(7) Uani d . 1 . .
C C15 -0.0873(4) 0.5764(3) 0.3261(3) 0.0269(9) Uani d . 1 . .
C C16 -0.0324(3) 0.6614(3) 0.4231(3) 0.0201(8) Uani d . 1 . .
C C17 -0.0270(4) 0.6413(3) 0.5207(3) 0.0235(8) Uani d . 1 . .
H H17 -0.0523 0.5730 0.5293 0.028 Uiso calc R 1 . .
C C18 0.0169(4) 0.7257(4) 0.6047(3) 0.0265(9) Uani d . 1 . .
H H18 0.0215 0.7147 0.6709 0.032 Uiso calc R 1 . .
C C19 0.0540(4) 0.8269(4) 0.5891(3) 0.0239(8) Uani d . 1 . .
H H19 0.0817 0.8850 0.6442 0.029 Uiso calc R 1 . .
C C20 0.0486(3) 0.8388(3) 0.4890(3) 0.0187(7) Uani d . 1 . .
C C21 0.0944(3) 0.9433(3) 0.4635(3) 0.0182(7) Uani d . 1 . .
C C22 0.5907(3) 0.9444(3) 0.4513(3) 0.0170(7) Uani d . 1 . .
C C23 0.6353(3) 1.0531(3) 0.4325(3) 0.0167(7) Uani d . 1 . .
C C24 0.6926(3) 1.1406(3) 0.5114(3) 0.0210(8) Uani d . 1 . .
H H24 0.7049 1.1351 0.5795 0.025 Uiso calc R 1 . .
C C25 0.7310(3) 1.2366(4) 0.4853(3) 0.0231(8) Uani d . 1 . .
H H25 0.7712 1.2961 0.5360 0.028 Uiso calc R 1 . .
C C26 0.7091(3) 1.2435(3) 0.3829(3) 0.0218(8) Uani d . 1 . .
H H26 0.7342 1.3069 0.3641 0.026 Uiso calc R 1 . .
C C27 0.6485(3) 1.1525(3) 0.3101(3) 0.0178(7) Uani d . 1 . .
C C28 0.6175(3) 1.1501(3) 0.1968(3) 0.0193(7) Uani d . 1 . .
C C29 0.3327(4) 0.5148(4) 0.3526(4) 0.0292(9) Uani d . 1 . .
H H29 0.2852 0.4613 0.2995 0.035 Uiso calc R 1 . .
C C30 0.3824(4) 0.6105(4) 0.3339(4) 0.0301(10) Uani d . 1 . .
H H30 0.3691 0.6211 0.2676 0.036 Uiso calc R 1 . .
C C31 0.4700(3) 0.6775(4) 0.5069(4) 0.0251(9) Uani d . 1 . .
H H31 0.5158 0.7336 0.5586 0.030 Uiso calc R 1 . .
C C32 0.4232(4) 0.5828(3) 0.5297(3) 0.0245(8) Uani d . 1 . .
H H32 0.4375 0.5750 0.5969 0.029 Uiso calc R 1 . .
C C33 0.3541(3) 0.4985(3) 0.4518(3) 0.0214(8) Uani d . 1 . .
C C34 0.3074(3) 0.3929(3) 0.4717(3) 0.0223(8) Uani d . 1 . .
C C35 0.3043(3) 0.3822(3) 0.5715(3) 0.0237(8) Uani d . 1 . .
H H35 0.3303 0.4405 0.6264 0.028 Uiso calc R 1 . .
C C36 0.2614(3) 0.2823(4) 0.5865(4) 0.0254(9) Uani d . 1 . .
H H36 0.2592 0.2738 0.6527 0.030 Uiso calc R 1 . .
C C37 0.2270(4) 0.2074(4) 0.4136(4) 0.0285(9) Uani d . 1 . .
H H37 0.2010 0.1472 0.3606 0.034 Uiso calc R 1 . .
C C38 0.2682(4) 0.3035(4) 0.3914(3) 0.0272(9) Uani d . 1 . .
H H38 0.2699 0.3087 0.3243 0.033 Uiso calc R 1 . .
H H5A 0.476(4) 0.743(3) 0.394(4) 0.031(15) Uiso d D 1 . .
H H6A 0.193(6) 0.137(4) 0.522(6) 0.07(3) Uiso d D 1 . .
H H17A 0.311(6) 0.965(5) 0.236(5) 0.040(17) Uiso d . 1 . .
H H18A 0.333(6) 0.971(4) 0.070(5) 0.06(2) Uiso d D 1 . .
H H19A 0.468(6) 0.804(8) -0.037(5) 0.10(3) Uiso d D 1 . .
H H20A 0.592(6) 0.694(6) 0.176(5) 0.05(2) Uiso d . 1 . .
H H21A 0.731(5) 0.826(4) 0.941(5) 0.039(17) Uiso d D 1 . .
H H22A 0.741(7) 0.583(6) 0.130(6) 0.07(2) Uiso d . 1 . .
H H23A 0.660(8) 0.526(9) 0.895(9) 0.11(4) Uiso d D 1 . .
H H24A 0.577(12) 0.362(12) 0.206(11) 0.167 Uiso d . 1 . .
H H25A 0.414(11) 0.255(9) 0.205(8) 0.167 Uiso d D 1 . .
H H17B 0.378(6) 0.998(6) 0.324(6) 0.06(2) Uiso d . 1 . .
H H18B 0.385(5) 0.928(5) -0.005(4) 0.048(19) Uiso d D 1 . .
H H19B 0.575(7) 0.795(7) 0.002(6) 0.08(3) Uiso d . 1 . .
H H20B 0.483(8) 0.654(8) 0.163(7) 0.09(3) Uiso d . 1 . .
H H21B 0.743(8) 0.739(7) 0.985(7) 0.08(3) Uiso d . 1 . .
H H22B 0.633(9) 0.566(10) 0.068(5) 0.14(5) Uiso d D 1 . .
H H23B 0.560(9) 0.532(11) 0.898(12) 0.17(7) Uiso d D 1 . .
H H24B 0.609(17) 0.464(17) 0.184(16) 0.260 Uiso d . 1 . .
H H25B 0.365(13) 0.152(7) 0.243(12) 0.260 Uiso d D 1 . .

loop_
_atom_site_aniso_label
_atom_site_aniso_U_11
_atom_site_aniso_U_22
_atom_site_aniso_U_33
_atom_site_aniso_U_12
_atom_site_aniso_U_13
_atom_site_aniso_U_23
O23 0.0246(18) 0.034(2) 0.052(2) 0.0025(15) 0.0044(17) 0.0073(17)
Ce1 0.01187(10) 0.01963(12) 0.01492(11) 0.00337(8) 0.00220(8) 0.00646(8)
Ce2 0.01032(10) 0.02055(12) 0.01249(11) 0.00290(8) 0.00114(7) 0.00601(8)
O1 0.0192(14) 0.0407(19) 0.047(2) 0.0100(13) 0.0144(14) 0.0297(17)
O2 0.0170(13) 0.0260(15) 0.0261(15) 0.0073(11) 0.0058(11) 0.0130(12)
O3 0.0129(12) 0.0311(16) 0.0252(15) 0.0066(11) 0.0073(11) 0.0083(12)
O4 0.0181(13) 0.0255(15) 0.0209(14) 0.0047(11) 0.0049(11) 0.0119(12)
O5 0.0185(14) 0.046(2) 0.0232(16) 0.0043(14) -0.0029(12) 0.0013(14)
O6 0.0156(13) 0.0306(16) 0.0209(14) 0.0061(12) -0.0002(11) 0.0049(12)
O7 0.0120(12) 0.0260(15) 0.0249(15) 0.0030(11) -0.0011(11) 0.0073(12)
O8 0.0163(13) 0.0297(15) 0.0173(13) 0.0083(11) 0.0021(10) 0.0084(12)
O9 0.084(3) 0.0209(17) 0.0240(17) -0.0050(18) 0.0098(19) 0.0058(14)
O10 0.0345(17) 0.0192(14) 0.0189(14) -0.0006(12) 0.0046(12) 0.0062(11)
O11 0.0270(15) 0.0212(15) 0.0214(14) -0.0003(12) 0.0004(12) 0.0047(12)
O12 0.0200(14) 0.0241(15) 0.0207(14) 0.0036(11) 0.0037(11) 0.0066(12)
O13 0.0293(16) 0.0316(16) 0.0143(13) 0.0089(13) 0.0050(12) 0.0086(12)
O14 0.0200(13) 0.0250(15) 0.0157(13) 0.0000(11) 0.0014(11) 0.0075(11)
O15 0.0314(16) 0.0233(15) 0.0231(15) 0.0064(13) -0.0011(13) 0.0088(12)
O16 0.0183(13) 0.0191(13) 0.0159(13) 0.0022(11) 0.0007(10) 0.0039(11)
O17 0.0168(14) 0.0355(17) 0.0163(14) 0.0072(12) 0.0016(11) 0.0025(13)
O18 0.0190(13) 0.0343(17) 0.0188(14) 0.0093(12) 0.0038(11) 0.0112(13)
O19 0.0286(17) 0.055(2) 0.0164(14) 0.0262(16) 0.0035(13) 0.0091(14)
O20 0.0196(15) 0.0231(16) 0.0325(17) 0.0052(13) 0.0051(13) 0.0078(13)
O21 0.0273(17) 0.0367(19) 0.046(2) 0.0141(15) 0.0141(15) 0.0209(17)
O22 0.0213(17) 0.044(2) 0.054(3) 0.0012(16) 0.0097(17) 0.0030(19)
O24 0.047(2) 0.038(2) 0.038(2) 0.0150(18) 0.0022(17) 0.0082(17)
O25 0.068(4) 0.074(4) 0.064(3) 0.008(3) 0.015(3) 0.021(3)
N1 0.0115(14) 0.0223(16) 0.0149(14) 0.0036(12) 0.0017(11) 0.0048(12)
N2 0.0146(14) 0.0213(16) 0.0161(15) 0.0028(12) 0.0020(12) 0.0073(13)
N3 0.0135(14) 0.0186(15) 0.0182(15) 0.0038(12) 0.0030(12) 0.0059(12)
N4 0.0130(14) 0.0234(17) 0.0157(15) 0.0057(12) 0.0015(12) 0.0044(13)
N5 0.0245(18) 0.028(2) 0.040(2) 0.0082(15) 0.0157(16) 0.0189(18)
N6 0.0173(16) 0.0251(18) 0.031(2) 0.0022(14) 0.0051(14) 0.0114(16)
C1 0.0146(16) 0.0237(19) 0.0186(18) 0.0049(14) 0.0038(14) 0.0075(15)
C2 0.0130(16) 0.0236(19) 0.0162(17) 0.0011(14) 0.0038(13) 0.0107(15)
C3 0.0203(19) 0.028(2) 0.030(2) 0.0085(16) 0.0095(16) 0.0165(18)
C4 0.025(2) 0.027(2) 0.030(2) 0.0119(17) 0.0060(17) 0.0139(18)
C5 0.0176(18) 0.026(2) 0.026(2) 0.0073(16) 0.0050(15) 0.0108(17)
C6 0.0136(16) 0.0203(18) 0.0143(16) 0.0051(13) 0.0017(13) 0.0065(14)
C7 0.0126(16) 0.0205(18) 0.0138(16) 0.0013(13) -0.0017(13) 0.0018(14)
C8 0.0182(18) 0.026(2) 0.0151(17) 0.0044(15) 0.0018(14) 0.0047(15)
C9 0.0141(16) 0.0205(18) 0.0177(17) 0.0026(14) 0.0005(14) 0.0040(14)
C10 0.0203(19) 0.027(2) 0.0175(18) 0.0029(16) 0.0000(15) 0.0024(16)
C11 0.021(2) 0.027(2) 0.026(2) 0.0049(16) 0.0077(16) -0.0011(17)
C12 0.0159(17) 0.024(2) 0.025(2) 0.0042(15) 0.0030(15) 0.0034(16)
C13 0.0140(16) 0.0209(18) 0.0193(18) 0.0046(14) 0.0012(14) 0.0053(15)
C14 0.0154(17) 0.0209(18) 0.0181(18) 0.0030(14) -0.0006(14) 0.0088(15)
C15 0.033(2) 0.021(2) 0.023(2) 0.0001(17) 0.0067(17) 0.0047(16)
C16 0.0177(17) 0.0240(19) 0.0195(18) 0.0051(15) 0.0046(14) 0.0086(15)
C17 0.026(2) 0.025(2) 0.023(2) 0.0084(16) 0.0052(16) 0.0125(17)
C18 0.028(2) 0.030(2) 0.0191(19) 0.0042(17) 0.0019(16) 0.0084(17)
C19 0.026(2) 0.027(2) 0.0160(18) 0.0033(16) 0.0027(15) 0.0049(16)
C20 0.0138(16) 0.0258(19) 0.0175(17) 0.0054(14) 0.0032(14) 0.0087(15)
C21 0.0125(16) 0.0238(19) 0.0181(17) 0.0034(14) 0.0037(13) 0.0071(15)
C22 0.0124(15) 0.0259(19) 0.0128(16) 0.0062(14) 0.0017(13) 0.0051(14)
C23 0.0121(15) 0.0251(19) 0.0135(16) 0.0083(14) 0.0011(13) 0.0031(14)
C24 0.0179(17) 0.028(2) 0.0163(17) 0.0064(15) 0.0015(14) 0.0044(16)
C25 0.0149(17) 0.030(2) 0.0202(19) 0.0046(15) -0.0013(14) 0.0014(16)
C26 0.0171(17) 0.0203(19) 0.0226(19) 0.0001(15) -0.0019(15) 0.0051(16)
C27 0.0150(16) 0.0197(18) 0.0176(17) 0.0049(14) 0.0021(13) 0.0031(14)
C28 0.0126(16) 0.027(2) 0.0182(18) 0.0039(14) 0.0017(14) 0.0080(15)
C29 0.026(2) 0.032(2) 0.030(2) 0.0034(18) 0.0062(18) 0.0158(19)
C30 0.031(2) 0.036(3) 0.031(2) 0.012(2) 0.0109(19) 0.017(2)
C31 0.0186(18) 0.025(2) 0.034(2) 0.0056(16) 0.0092(17) 0.0117(18)
C32 0.023(2) 0.026(2) 0.027(2) 0.0081(17) 0.0070(16) 0.0098(17)
C33 0.0157(17) 0.026(2) 0.027(2) 0.0058(15) 0.0070(15) 0.0140(17)
C34 0.0181(18) 0.0221(19) 0.025(2) 0.0014(15) 0.0043(15) 0.0097(16)
C35 0.0215(19) 0.024(2) 0.025(2) 0.0023(16) 0.0054(16) 0.0097(16)
C36 0.023(2) 0.026(2) 0.030(2) 0.0047(16) 0.0060(17) 0.0153(18)
C37 0.026(2) 0.025(2) 0.031(2) 0.0041(17) 0.0027(18) 0.0075(18)
C38 0.028(2) 0.029(2) 0.023(2) 0.0033(17) 0.0037(17) 0.0086(17)

loop_
_atom_type_symbol
_atom_type_description
_atom_type_scat_dispersion_real
_atom_type_scat_dispersion_imag
_atom_type_scat_source
C C 0.0033 0.0016 'International Tables Vol C Tables 4.2.6.8 and 6.1.1.4'
H H 0.0000 0.0000 'International Tables Vol C Tables 4.2.6.8 and 6.1.1.4'
N N 0.0061 0.0033 'International Tables Vol C Tables 4.2.6.8 and 6.1.1.4'
O O 0.0106 0.0060 'International Tables Vol C Tables 4.2.6.8 and 6.1.1.4'
Ce Ce -0.2486 2.6331 'International Tables Vol C Tables 4.2.6.8 and 6.1.1.4'

loop_
_geom_angle_atom_site_label_1
_geom_angle_atom_site_label_2
_geom_angle_atom_site_label_3
_geom_angle_site_symmetry_1
_geom_angle_site_symmetry_3
_geom_angle
_geom_angle_publ_flag
H23A O23 H23B . . 129(10) ?
O10 Ce1 O4 . . 81.20(11) ?
O10 Ce1 O8 . . 90.78(11) ?
O4 Ce1 O8 . . 162.20(9) ?
O10 Ce1 O2 . . 154.12(11) ?
O4 Ce1 O2 . . 123.00(9) ?
O8 Ce1 O2 . . 68.38(9) ?
O10 Ce1 O6 . . 76.37(10) ?
O4 Ce1 O6 . . 72.21(10) ?
O8 Ce1 O6 . . 121.45(10) ?
O2 Ce1 O6 . . 100.91(10) ?
O10 Ce1 O12 . . 121.94(10) ?
O4 Ce1 O12 . . 86.20(10) ?
O8 Ce1 O12 . . 84.62(10) ?
O2 Ce1 O12 . . 72.93(10) ?
O6 Ce1 O12 . . 149.70(10) ?
O10 Ce1 N2 . . 85.60(11) ?
O4 Ce1 N2 . . 132.60(10) ?
O8 Ce1 N2 . . 61.78(10) ?
O2 Ce1 N2 . . 71.26(10) ?
O6 Ce1 N2 . . 60.45(10) ?
O12 Ce1 N2 . . 137.74(10) ?
O10 Ce1 N1 . . 141.05(11) ?
O4 Ce1 N1 . . 62.18(10) ?
O8 Ce1 N1 . . 128.08(10) ?
O2 Ce1 N1 . . 60.93(10) ?
O6 Ce1 N1 . . 79.99(10) ?
O12 Ce1 N1 . . 71.06(10) ?
N2 Ce1 N1 . . 108.86(10) ?
O10 Ce1 N3 . . 61.35(11) ?
O4 Ce1 N3 . . 81.32(10) ?
O8 Ce1 N3 . . 80.89(10) ?
O2 Ce1 N3 . . 126.17(10) ?
O6 Ce1 N3 . . 132.92(10) ?
O12 Ce1 N3 . . 60.77(10) ?
N2 Ce1 N3 . . 129.88(10) ?
N1 Ce1 N3 . . 120.63(10) ?
O3 Ce2 O7 1_655 . 134.99(10) ?
O3 Ce2 O19 1_655 . 77.20(11) ?
O7 Ce2 O19 . . 98.81(12) ?
O3 Ce2 O14 1_655 . 81.51(10) ?
O7 Ce2 O14 . . 75.82(10) ?
O19 Ce2 O14 . . 143.15(11) ?
O3 Ce2 O16 1_655 . 78.67(10) ?
O7 Ce2 O16 . . 146.02(9) ?
O19 Ce2 O16 . . 82.61(12) ?
O14 Ce2 O16 . . 122.17(10) ?
O3 Ce2 O18 1_655 . 135.63(10) ?
O7 Ce2 O18 . . 78.75(10) ?
O19 Ce2 O18 . . 68.25(11) ?
O14 Ce2 O18 . . 142.09(10) ?
O16 Ce2 O18 . . 70.25(10) ?
O3 Ce2 O17 1_655 . 141.35(11) ?
O7 Ce2 O17 . . 70.97(11) ?
O19 Ce2 O17 . . 134.26(10) ?
O14 Ce2 O17 . . 79.25(10) ?
O16 Ce2 O17 . . 83.74(10) ?
O18 Ce2 O17 . . 66.04(10) ?
O3 Ce2 O20 1_655 . 69.27(11) ?
O7 Ce2 O20 . . 67.13(11) ?
O19 Ce2 O20 . . 71.40(12) ?
O14 Ce2 O20 . . 73.06(11) ?
O16 Ce2 O20 . . 142.18(10) ?
O18 Ce2 O20 . . 121.16(11) ?
O17 Ce2 O20 . . 134.03(11) ?
O3 Ce2 N4 1_655 . 73.33(11) ?
O7 Ce2 N4 . . 124.35(11) ?
O19 Ce2 N4 . . 136.81(12) ?
O14 Ce2 N4 . . 61.05(10) ?
O16 Ce2 N4 . . 61.28(10) ?
O18 Ce2 N4 . . 114.97(11) ?
O17 Ce2 N4 . . 68.03(10) ?
O20 Ce2 N4 . . 123.80(11) ?
C1 O2 Ce1 . . 127.0(2) ?
C7 O3 Ce2 . 1_455 169.2(3) ?
C7 O4 Ce1 . . 126.6(2) ?
C8 O6 Ce1 . . 126.4(2) ?
C14 O7 Ce2 . . 146.2(3) ?
C14 O8 Ce1 . . 119.8(2) ?
C15 O10 Ce1 . . 129.0(3) ?
C21 O12 Ce1 . . 124.5(3) ?
C22 O14 Ce2 . . 128.3(2) ?
C28 O16 Ce2 . . 126.0(2) ?
Ce2 O17 H17A . . 119(5) ?
Ce2 O17 H17B . . 120(5) ?
H17A O17 H17B . . 102(7) ?
H18B O18 Ce2 . . 110(4) ?
H18B O18 H18A . . 107(6) ?
Ce2 O18 H18A . . 115(5) ?
Ce2 O18 H18B . . 110(4) ?
H18A O18 H18B . . 107(6) ?
Ce2 O19 H19A . . 122(7) ?
Ce2 O19 H19B . . 121(5) ?
H19A O19 H19B . . 116(8) ?
Ce2 O20 H20A . . 116(5) ?
Ce2 O20 H20B . . 119(8) ?
H20A O20 H20B . . 115(9) ?
H21A O21 H21B . . 105(7) ?
H22A O22 H22B . . 114(10) ?
H24A O24 H24B . . 104(10) ?
H25A O25 H25B . . 120(7) ?
C6 N1 C2 . . 118.9(3) ?
C6 N1 Ce1 . . 119.4(2) ?
C2 N1 Ce1 . . 121.7(2) ?
C13 N2 C9 . . 118.9(4) ?
C13 N2 Ce1 . . 117.7(3) ?
C9 N2 Ce1 . . 122.4(3) ?
C20 N3 C16 . . 118.6(3) ?
C20 N3 Ce1 . . 121.9(3) ?
C16 N3 Ce1 . . 119.5(3) ?
C23 N4 C27 . . 118.7(4) ?
C23 N4 Ce2 . . 120.8(3) ?
C27 N4 Ce2 . . 120.5(2) ?
C30 N5 C31 . . 122.0(4) ?
C30 N5 H5A . . 116(4) ?
C31 N5 H5A . . 122(4) ?
C36 N6 C37 . . 120.9(4) ?
C36 N6 H6A . . 118(5) ?
C37 N6 H6A . . 121(5) ?
O1 C1 O2 . . 124.6(4) ?
O1 C1 C2 . . 119.4(4) ?
O2 C1 C2 . . 116.1(3) ?
N1 C2 C3 . . 122.6(4) ?
N1 C2 C1 . . 114.3(3) ?
C3 C2 C1 . . 123.1(3) ?
C2 C3 C4 . . 118.0(4) ?
C2 C3 H3 . . 121.0 ?
C4 C3 H3 . . 121.0 ?
C5 C4 C3 . . 119.9(4) ?
C5 C4 H4 . . 120.1 ?
C3 C4 H4 . . 120.1 ?
C4 C5 C6 . . 118.1(4) ?
C4 C5 H5 . . 121.0 ?
C6 C5 H5 . . 121.0 ?
N1 C6 C5 . . 122.5(4) ?
N1 C6 C7 . . 115.5(3) ?
C5 C6 C7 . . 122.0(3) ?
O3 C7 O4 . . 126.2(4) ?
O3 C7 C6 . . 117.6(3) ?
O4 C7 C6 . . 116.1(3) ?
O5 C8 O6 . . 126.4(4) ?
O5 C8 C9 . . 118.1(4) ?
O6 C8 C9 . . 115.5(3) ?
N2 C9 C10 . . 121.9(4) ?
N2 C9 C8 . . 114.6(4) ?
C10 C9 C8 . . 123.4(4) ?
C9 C10 C11 . . 119.4(4) ?
C9 C10 H10 . . 120.3 ?
C11 C10 H10 . . 120.3 ?
C12 C11 C10 . . 118.4(4) ?
C12 C11 H11 . . 120.8 ?
C10 C11 H11 . . 120.8 ?
C13 C12 C11 . . 118.8(4) ?
C13 C12 H12 . . 120.6 ?
C11 C12 H12 . . 120.6 ?
N2 C13 C12 . . 122.5(4) ?
N2 C13 C14 . . 114.3(4) ?
C12 C13 C14 . . 123.2(3) ?
O8 C14 O7 . . 125.8(4) ?
O8 C14 C13 . . 117.7(3) ?
O7 C14 C13 . . 116.4(4) ?
O9 C15 O10 . . 127.5(4) ?
O9 C15 C16 . . 118.2(4) ?
O10 C15 C16 . . 114.3(4) ?
N3 C16 C17 . . 122.6(4) ?
N3 C16 C15 . . 114.7(3) ?
C17 C16 C15 . . 122.7(4) ?
C18 C17 C16 . . 118.4(4) ?
C18 C17 H17 . . 120.8 ?
C16 C17 H17 . . 120.8 ?
C17 C18 C19 . . 119.3(4) ?
C17 C18 H18 . . 120.3 ?
C19 C18 H18 . . 120.3 ?
C20 C19 C18 . . 118.2(4) ?
C20 C19 H19 . . 120.9 ?
C18 C19 H19 . . 120.9 ?
N3 C20 C19 . . 122.9(4) ?
N3 C20 C21 . . 114.4(3) ?
C19 C20 C21 . . 122.7(4) ?
O12 C21 O11 . . 126.3(4) ?
O12 C21 C20 . . 118.4(4) ?
O11 C21 C20 . . 115.3(3) ?
O13 C22 O14 . . 124.2(4) ?
O13 C22 C23 . . 120.6(4) ?
O14 C22 C23 . . 115.2(3) ?
N4 C23 C24 . . 122.7(4) ?
N4 C23 C22 . . 114.5(3) ?
C24 C23 C22 . . 122.8(3) ?
C25 C24 C23 . . 117.9(4) ?
C25 C24 H24 . . 121.0 ?
C23 C24 H24 . . 121.0 ?
C24 C25 C26 . . 120.0(4) ?
C24 C25 H25 . . 120.0 ?
C26 C25 H25 . . 120.0 ?
C27 C26 C25 . . 117.8(4) ?
C27 C26 H26 . . 121.1 ?
C25 C26 H26 . . 121.1 ?
N4 C27 C26 . . 122.9(4) ?
N4 C27 C28 . . 114.2(3) ?
C26 C27 C28 . . 122.9(4) ?
O15 C28 O16 . . 125.6(4) ?
O15 C28 C27 . . 118.5(4) ?
O16 C28 C27 . . 115.9(3) ?
C30 C29 C33 . . 119.6(5) ?
C30 C29 H29 . . 120.2 ?
C33 C29 H29 . . 120.2 ?
N5 C30 C29 . . 120.6(4) ?
N5 C30 H30 . . 119.7 ?
C29 C30 H30 . . 119.7 ?
N5 C31 C32 . . 119.7(4) ?
N5 C31 H31 . . 120.1 ?
C32 C31 H31 . . 120.1 ?
C31 C32 C33 . . 120.1(4) ?
C31 C32 H32 . . 120.0 ?
C33 C32 H32 . . 120.0 ?
C29 C33 C32 . . 117.9(4) ?
C29 C33 C34 . . 120.1(4) ?
C32 C33 C34 . . 121.9(4) ?
C38 C34 C35 . . 119.3(4) ?
C38 C34 C33 . . 120.6(4) ?
C35 C34 C33 . . 120.2(4) ?
C36 C35 C34 . . 118.2(4) ?
C36 C35 H35 . . 120.9 ?
C34 C35 H35 . . 120.9 ?
N6 C36 C35 . . 121.6(4) ?
N6 C36 H36 . . 119.2 ?
C35 C36 H36 . . 119.2 ?
N6 C37 C38 . . 121.5(5) ?
N6 C37 H37 . . 119.3 ?
C38 C37 H37 . . 119.3 ?
C37 C38 C34 . . 118.6(4) ?
C37 C38 H38 . . 120.7 ?
C34 C38 H38 . . 120.7 ?

loop_
_geom_bond_atom_site_label_1
_geom_bond_atom_site_label_2
_geom_bond_site_symmetry_2
_geom_bond_distance
_geom_bond_publ_flag
O23 H23A . 0.76(10) ?
O23 H23B . 0.71(9) ?
Ce1 O10 . 2.450(3) ?
Ce1 O4 . 2.500(3) ?
Ce1 O8 . 2.540(3) ?
Ce1 O2 . 2.545(3) ?
Ce1 O6 . 2.584(3) ?
Ce1 O12 . 2.603(3) ?
Ce1 N2 . 2.629(4) ?
Ce1 N1 . 2.631(3) ?
Ce1 N3 . 2.646(3) ?
Ce2 O3 1_655 2.444(3) ?
Ce2 O7 . 2.464(3) ?
Ce2 O19 . 2.469(3) ?
Ce2 O14 . 2.501(3) ?
Ce2 O16 . 2.520(3) ?
Ce2 O18 . 2.585(3) ?
Ce2 O17 . 2.585(3) ?
Ce2 O20 . 2.641(3) ?
Ce2 N4 . 2.646(4) ?
O1 C1 . 1.244(5) ?
O2 C1 . 1.259(5) ?
O3 C7 . 1.247(5) ?
O3 Ce2 1_455 2.444(3) ?
O4 C7 . 1.265(5) ?
O5 C8 . 1.239(5) ?
O6 C8 . 1.267(5) ?
O7 C14 . 1.258(5) ?
O8 C14 . 1.250(5) ?
O9 C15 . 1.233(5) ?
O10 C15 . 1.285(5) ?
O11 C21 . 1.273(5) ?
O12 C21 . 1.250(5) ?
O13 C22 . 1.236(5) ?
O14 C22 . 1.279(5) ?
O15 C28 . 1.243(5) ?
O16 C28 . 1.275(5) ?
O17 H17A . 0.82(7) ?
O17 H17B . 0.83(8) ?
O18 H18B . 0.90(4) ?
O18 H18A . 0.88(4) ?
O18 H18B . 0.90(4) ?
O19 H19A . 0.82(4) ?
O19 H19B . 0.88(9) ?
O20 H20A . 0.85(8) ?
O20 H20B . 0.73(10) ?
O21 H21A . 0.89(4) ?
O21 H21B . 0.93(9) ?
O22 H22A . 0.89(8) ?
O22 H22B . 0.84(4) ?
O24 H24A . 0.87(15) ?
O24 H24B . 0.9(2) ?
O25 H25A . 0.92(11) ?
O25 H25B . 0.91(10) ?
N1 C6 . 1.338(5) ?
N1 C2 . 1.338(5) ?
N2 C13 . 1.339(5) ?
N2 C9 . 1.339(5) ?
N3 C20 . 1.334(5) ?
N3 C16 . 1.338(5) ?
N4 C23 . 1.340(5) ?
N4 C27 . 1.345(5) ?
N5 C30 . 1.336(7) ?
N5 C31 . 1.337(6) ?
N5 H5A . 0.82(3) ?
N6 C36 . 1.325(6) ?
N6 C37 . 1.330(6) ?
N6 H6A . 0.88(4) ?
C1 C2 . 1.520(5) ?
C2 C3 . 1.385(6) ?
C3 C4 . 1.396(6) ?
C3 H3 . 0.9300 ?
C4 C5 . 1.380(6) ?
C4 H4 . 0.9300 ?
C5 C6 . 1.393(5) ?
C5 H5 . 0.9300 ?
C6 C7 . 1.519(5) ?
C8 C9 . 1.512(5) ?
C9 C10 . 1.384(6) ?
C10 C11 . 1.391(6) ?
C10 H10 . 0.9300 ?
C11 C12 . 1.390(6) ?
C11 H11 . 0.9300 ?
C12 C13 . 1.387(6) ?
C12 H12 . 0.9300 ?
C13 C14 . 1.509(5) ?
C15 C16 . 1.517(6) ?
C16 C17 . 1.392(6) ?
C17 C18 . 1.385(6) ?
C17 H17 . 0.9300 ?
C18 C19 . 1.392(6) ?
C18 H18 . 0.9300 ?
C19 C20 . 1.389(5) ?
C19 H19 . 0.9300 ?
C20 C21 . 1.507(5) ?
C22 C23 . 1.514(6) ?
C23 C24 . 1.393(6) ?
C24 C25 . 1.392(6) ?
C24 H24 . 0.9300 ?
C25 C26 . 1.395(6) ?
C25 H25 . 0.9300 ?
C26 C27 . 1.388(6) ?
C26 H26 . 0.9300 ?
C27 C28 . 1.515(5) ?
C29 C30 . 1.374(6) ?
C29 C33 . 1.395(6) ?
C29 H29 . 0.9300 ?
C30 H30 . 0.9300 ?
C31 C32 . 1.378(6) ?
C31 H31 . 0.9300 ?
C32 C33 . 1.401(6) ?
C32 H32 . 0.9300 ?
C33 C34 . 1.488(6) ?
C34 C38 . 1.394(6) ?
C34 C35 . 1.394(6) ?
C35 C36 . 1.384(6) ?
C35 H35 . 0.9300 ?
C36 H36 . 0.9300 ?
C37 C38 . 1.375(6) ?
C37 H37 . 0.9300 ?
C38 H38 . 0.9300 ?

loop_
_geom_hbond_atom_site_label_D
_geom_hbond_atom_site_label_H
_geom_hbond_atom_site_label_A
_geom_hbond_site_symmetry_A
_geom_hbond_distance_DH
_geom_hbond_distance_HA
_geom_hbond_distance_DA
_geom_hbond_angle_DHA
_geom_hbond_publ_flag
N5 H5A O14 . 0.82(3) 1.83(4) 2.647(5) 175(6) yes
N6 H6A O11 1_545 0.88(4) 1.63(4) 2.514(5) 177(8) yes
O17 H17A O2 . 0.82(7) 2.05(7) 2.866(4) 175(6) yes
O17 H17B O13 2_676 0.83(8) 1.88(8) 2.681(4) 161(7) yes
O18 H18A O1 . 0.88(4) 2.15(5) 2.983(5) 157(7) yes
O18 H18B O16 2_675 0.90(4) 1.95(4) 2.837(4) 171(6) yes
O19 H19A O15 2_675 0.82(4) 1.93(4) 2.736(4) 167(10) yes
O19 H19B O21 1_554 0.88(9) 1.81(9) 2.689(5) 171(8) yes
O20 H20A O22 . 0.85(8) 2.17(8) 2.894(6) 142(7) yes
O20 H20B O23 2_666 0.73(10) 2.15(10) 2.847(5) 158(10) yes
O21 H21A O1 2_676 0.89(4) 1.86(4) 2.736(5) 169(6) yes
O21 H21B O6 1_656 0.93(9) 1.93(9) 2.851(5) 171(8) yes
O22 H22A O6 1_655 0.89(8) 2.49(8) 3.127(5) 128(6) yes
O22 H22A O10 1_655 0.89(8) 2.35(8) 3.116(5) 143(7) yes
O22 H22B O23 1_554 0.84(4) 2.12(7) 2.884(7) 150(6) yes
O23 H23A O5 1_656 0.76(10) 1.99(10) 2.736(6) 170(12) yes
O23 H23B O24 2_666 0.71(9) 2.30(11) 2.926(6) 149(16) yes
O24 H24A O15 1_545 0.87(15) 2.02(15) 2.882(5) 170(15) yes
O24 H24B O22 . 0.9(2) 1.9(2) 2.764(6) 161 yes
O25 H25A O24 . 0.92(11) 2.52(11) 3.137(7) 124(10) yes
O25 H25B O1 1_545 0.91(10) 2.43(12) 3.120(7) 133(12) yes
O25 H25B O17 1_545 0.91(10) 2.32(13) 3.034(7) 136(15) yes
C5 H5 O16 1_455 0.93 2.46 3.380(5) 170 yes
C11 H11 O9 2_565 0.93 2.40 3.193(6) 143 yes
C24 H24 O8 2_676 0.93 2.45 3.172(5) 135 yes
C29 H29 O5 2_565 0.93 2.54 3.350(6) 146 yes
C30 H30 O7 . 0.93 2.28 3.001(5) 134 yes
C31 H31 O25 2_666 0.93 2.45 3.225(8) 141 yes
C36 H36 O4 2_566 0.93 2.34 3.178(5) 150 yes

loop_
_geom_torsion_atom_site_label_1
_geom_torsion_atom_site_label_2
_geom_torsion_atom_site_label_3
_geom_torsion_atom_site_label_4
_geom_torsion_site_symmetry_1
_geom_torsion_site_symmetry_2
_geom_torsion_site_symmetry_3
_geom_torsion_site_symmetry_4
_geom_torsion
_geom_torsion_publ_flag
O10 Ce1 O2 C1 . . . . 151.7(3) ?
O4 Ce1 O2 C1 . . . . -5.3(4) ?
O8 Ce1 O2 C1 . . . . -169.9(4) ?
O6 Ce1 O2 C1 . . . . 70.4(3) ?
O12 Ce1 O2 C1 . . . . -78.9(3) ?
N2 Ce1 O2 C1 . . . . 123.9(3) ?
N1 Ce1 O2 C1 . . . . -1.5(3) ?
N3 Ce1 O2 C1 . . . . -109.9(3) ?
O10 Ce1 O4 C7 . . . . -161.8(3) ?
O8 Ce1 O4 C7 . . . . 134.1(3) ?
O2 Ce1 O4 C7 . . . . 8.2(3) ?
O6 Ce1 O4 C7 . . . . -83.4(3) ?
O12 Ce1 O4 C7 . . . . 75.0(3) ?
N2 Ce1 O4 C7 . . . . -86.2(3) ?
N1 Ce1 O4 C7 . . . . 4.5(3) ?
N3 Ce1 O4 C7 . . . . 136.0(3) ?
O10 Ce1 O6 C8 . . . . -89.2(3) ?
O4 Ce1 O6 C8 . . . . -174.1(3) ?
O8 Ce1 O6 C8 . . . . -6.7(4) ?
O2 Ce1 O6 C8 . . . . 64.5(3) ?
O12 Ce1 O6 C8 . . . . 139.2(3) ?
N2 Ce1 O6 C8 . . . . 3.5(3) ?
N1 Ce1 O6 C8 . . . . 122.0(3) ?
N3 Ce1 O6 C8 . . . . -115.1(3) ?
O3 Ce2 O7 C14 1_655 . . . -174.6(5) ?
O19 Ce2 O7 C14 . . . . -94.0(5) ?
O14 Ce2 O7 C14 . . . . 123.3(5) ?
O16 Ce2 O7 C14 . . . . -4.1(6) ?
O18 Ce2 O7 C14 . . . . -28.4(5) ?
O17 Ce2 O7 C14 . . . . 40.0(5) ?
O20 Ce2 O7 C14 . . . . -159.4(5) ?
N4 Ce2 O7 C14 . . . . 84.3(5) ?
O10 Ce1 O8 C14 . . . . 111.4(3) ?
O4 Ce1 O8 C14 . . . . 174.1(3) ?
O2 Ce1 O8 C14 . . . . -52.9(3) ?
O6 Ce1 O8 C14 . . . . 36.9(3) ?
O12 Ce1 O8 C14 . . . . -126.6(3) ?
N2 Ce1 O8 C14 . . . . 26.8(3) ?
N1 Ce1 O8 C14 . . . . -65.8(3) ?
N3 Ce1 O8 C14 . . . . 172.2(3) ?
O4 Ce1 O10 C15 . . . . -95.0(4) ?
O8 Ce1 O10 C15 . . . . 69.0(4) ?
O2 Ce1 O10 C15 . . . . 104.3(4) ?
O6 Ce1 O10 C15 . . . . -168.7(4) ?
O12 Ce1 O10 C15 . . . . -15.1(4) ?
N2 Ce1 O10 C15 . . . . 130.6(4) ?
N1 Ce1 O10 C15 . . . . -114.5(4) ?
N3 Ce1 O10 C15 . . . . -10.2(4) ?
O10 Ce1 O12 C21 . . . . 3.1(3) ?
O4 Ce1 O12 C21 . . . . 80.2(3) ?
O8 Ce1 O12 C21 . . . . -84.5(3) ?
O2 Ce1 O12 C21 . . . . -153.5(3) ?
O6 Ce1 O12 C21 . . . . 124.1(3) ?
N2 Ce1 O12 C21 . . . . -120.4(3) ?
N1 Ce1 O12 C21 . . . . 142.1(3) ?
N3 Ce1 O12 C21 . . . . -1.9(3) ?
O3 Ce2 O14 C22 1_655 . . . 76.6(3) ?
O7 Ce2 O14 C22 . . . . -142.6(3) ?
O19 Ce2 O14 C22 . . . . 131.7(3) ?
O16 Ce2 O14 C22 . . . . 5.8(4) ?
O18 Ce2 O14 C22 . . . . -93.3(3) ?
O17 Ce2 O14 C22 . . . . -69.7(3) ?
O20 Ce2 O14 C22 . . . . 147.4(3) ?
N4 Ce2 O14 C22 . . . . 1.0(3) ?
O3 Ce2 O16 C28 1_655 . . . -89.7(3) ?
O7 Ce2 O16 C28 . . . . 97.1(3) ?
O19 Ce2 O16 C28 . . . . -168.1(3) ?
O14 Ce2 O16 C28 . . . . -17.4(3) ?
O18 Ce2 O16 C28 . . . . 122.5(3) ?
O17 Ce2 O16 C28 . . . . 55.7(3) ?
O20 Ce2 O16 C28 . . . . -121.8(3) ?
N4 Ce2 O16 C28 . . . . -12.6(3) ?
O3 Ce2 O18 H18B 1_655 . . . 5(5) ?
O7 Ce2 O18 H18B . . . . -141(5) ?
O19 Ce2 O18 H18B . . . . -36(5) ?
O14 Ce2 O18 H18B . . . . 171(5) ?
O16 Ce2 O18 H18B . . . . 53(5) ?
O17 Ce2 O18 H18B . . . . 145(5) ?
O20 Ce2 O18 H18B . . . . -86(5) ?
N4 Ce2 O18 H18B . . . . 96(5) ?
O10 Ce1 N1 C6 . . . . 19.7(4) ?
O4 Ce1 N1 C6 . . . . -2.2(3) ?
O8 Ce1 N1 C6 . . . . -164.8(3) ?
O2 Ce1 N1 C6 . . . . -178.5(3) ?
O6 Ce1 N1 C6 . . . . 72.9(3) ?
O12 Ce1 N1 C6 . . . . -98.0(3) ?
N2 Ce1 N1 C6 . . . . 126.8(3) ?
N3 Ce1 N1 C6 . . . . -61.4(3) ?
O10 Ce1 N1 C2 . . . . -162.7(3) ?
O4 Ce1 N1 C2 . . . . 175.5(3) ?
O8 Ce1 N1 C2 . . . . 12.9(3) ?
O2 Ce1 N1 C2 . . . . -0.9(3) ?
O6 Ce1 N1 C2 . . . . -109.5(3) ?
O12 Ce1 N1 C2 . . . . 79.6(3) ?
N2 Ce1 N1 C2 . . . . -55.6(3) ?
N3 Ce1 N1 C2 . . . . 116.2(3) ?
O10 Ce1 N2 C13 . . . . -112.1(3) ?
O4 Ce1 N2 C13 . . . . 174.1(2) ?
O8 Ce1 N2 C13 . . . . -18.8(3) ?
O2 Ce1 N2 C13 . . . . 56.1(3) ?
O6 Ce1 N2 C13 . . . . 171.1(3) ?
O12 Ce1 N2 C13 . . . . 22.7(3) ?
N1 Ce1 N2 C13 . . . . 105.0(3) ?
N3 Ce1 N2 C13 . . . . -65.8(3) ?
O10 Ce1 N2 C9 . . . . 79.6(3) ?
O4 Ce1 N2 C9 . . . . 5.8(4) ?
O8 Ce1 N2 C9 . . . . 172.9(3) ?
O2 Ce1 N2 C9 . . . . -112.2(3) ?
O6 Ce1 N2 C9 . . . . 2.8(3) ?
O12 Ce1 N2 C9 . . . . -145.6(3) ?
N1 Ce1 N2 C9 . . . . -63.3(3) ?
N3 Ce1 N2 C9 . . . . 125.9(3) ?
O10 Ce1 N3 C20 . . . . -174.1(3) ?
O4 Ce1 N3 C20 . . . . -89.4(3) ?
O8 Ce1 N3 C20 . . . . 90.0(3) ?
O2 Ce1 N3 C20 . . . . 35.4(3) ?
O6 Ce1 N3 C20 . . . . -145.1(3) ?
O12 Ce1 N3 C20 . . . . 1.1(3) ?
N2 Ce1 N3 C20 . . . . 130.7(3) ?
N1 Ce1 N3 C20 . . . . -39.1(3) ?
O10 Ce1 N3 C16 . . . . 8.3(3) ?
O4 Ce1 N3 C16 . . . . 92.9(3) ?
O8 Ce1 N3 C16 . . . . -87.7(3) ?
O2 Ce1 N3 C16 . . . . -142.2(3) ?
O6 Ce1 N3 C16 . . . . 37.3(3) ?
O12 Ce1 N3 C16 . . . . -176.6(3) ?
N2 Ce1 N3 C16 . . . . -47.0(3) ?
N1 Ce1 N3 C16 . . . . 143.2(3) ?
O3 Ce2 N4 C23 1_655 . . . -89.2(3) ?
O7 Ce2 N4 C23 . . . . 44.4(3) ?
O19 Ce2 N4 C23 . . . . -138.1(3) ?
O14 Ce2 N4 C23 . . . . 0.2(3) ?
O16 Ce2 N4 C23 . . . . -175.2(3) ?
O18 Ce2 N4 C23 . . . . 137.7(3) ?
O17 Ce2 N4 C23 . . . . 89.8(3) ?
O20 Ce2 N4 C23 . . . . -39.4(3) ?
O3 Ce2 N4 C27 1_655 . . . 90.7(3) ?
O7 Ce2 N4 C27 . . . . -135.7(3) ?
O19 Ce2 N4 C27 . . . . 41.8(3) ?
O14 Ce2 N4 C27 . . . . -179.9(3) ?
O16 Ce2 N4 C27 . . . . 4.7(3) ?
O18 Ce2 N4 C27 . . . . -42.4(3) ?
O17 Ce2 N4 C27 . . . . -90.3(3) ?
O20 Ce2 N4 C27 . . . . 140.6(3) ?
Ce1 O2 C1 O1 . . . . -176.5(3) ?
Ce1 O2 C1 C2 . . . . 3.4(5) ?
C6 N1 C2 C3 . . . . 0.6(6) ?
Ce1 N1 C2 C3 . . . . -177.1(3) ?
C6 N1 C2 C1 . . . . -179.7(3) ?
Ce1 N1 C2 C1 . . . . 2.7(4) ?
O1 C1 C2 N1 . . . . 176.1(4) ?
O2 C1 C2 N1 . . . . -3.8(5) ?
O1 C1 C2 C3 . . . . -4.2(6) ?
O2 C1 C2 C3 . . . . 176.0(4) ?
N1 C2 C3 C4 . . . . -1.9(7) ?
C1 C2 C3 C4 . . . . 178.3(4) ?
C2 C3 C4 C5 . . . . 2.0(7) ?
C3 C4 C5 C6 . . . . -0.8(7) ?
C2 N1 C6 C5 . . . . 0.7(6) ?
Ce1 N1 C6 C5 . . . . 178.4(3) ?
C2 N1 C6 C7 . . . . -177.2(3) ?
Ce1 N1 C6 C7 . . . . 0.5(4) ?
C4 C5 C6 N1 . . . . -0.6(6) ?
C4 C5 C6 C7 . . . . 177.2(4) ?
Ce2 O3 C7 O4 1_455 . . . -69.7(16) ?
Ce2 O3 C7 C6 1_455 . . . 111.2(14) ?
Ce1 O4 C7 O3 . . . . 175.0(3) ?
Ce1 O4 C7 C6 . . . . -5.9(5) ?
N1 C6 C7 O3 . . . . -177.6(3) ?
C5 C6 C7 O3 . . . . 4.4(6) ?
N1 C6 C7 O4 . . . . 3.2(5) ?
C5 C6 C7 O4 . . . . -174.8(4) ?
Ce1 O6 C8 O5 . . . . 174.2(3) ?
Ce1 O6 C8 C9 . . . . -8.4(5) ?
C13 N2 C9 C10 . . . . 0.8(6) ?
Ce1 N2 C9 C10 . . . . 169.0(3) ?
C13 N2 C9 C8 . . . . -175.7(3) ?
Ce1 N2 C9 C8 . . . . -7.5(5) ?
O5 C8 C9 N2 . . . . -172.4(4) ?
O6 C8 C9 N2 . . . . 10.0(5) ?
O5 C8 C9 C10 . . . . 11.2(6) ?
O6 C8 C9 C10 . . . . -166.5(4) ?
N2 C9 C10 C11 . . . . -3.6(6) ?
C8 C9 C10 C11 . . . . 172.6(4) ?
C9 C10 C11 C12 . . . . 3.2(7) ?
C10 C11 C12 C13 . . . . -0.3(7) ?
C9 N2 C13 C12 . . . . 2.2(6) ?
Ce1 N2 C13 C12 . . . . -166.5(3) ?
C9 N2 C13 C14 . . . . -179.2(3) ?
Ce1 N2 C13 C14 . . . . 12.1(4) ?
C11 C12 C13 N2 . . . . -2.5(6) ?
C11 C12 C13 C14 . . . . 179.1(4) ?
Ce1 O8 C14 O7 . . . . 148.6(3) ?
Ce1 O8 C14 C13 . . . . -32.1(5) ?
Ce2 O7 C14 O8 . . . . -99.1(5) ?
Ce2 O7 C14 C13 . . . . 81.6(6) ?
N2 C13 C14 O8 . . . . 12.3(5) ?
C12 C13 C14 O8 . . . . -169.2(4) ?
N2 C13 C14 O7 . . . . -168.4(3) ?
C12 C13 C14 O7 . . . . 10.2(6) ?
Ce1 O10 C15 O9 . . . . -170.5(4) ?
Ce1 O10 C15 C16 . . . . 10.4(6) ?
C20 N3 C16 C17 . . . . -1.9(6) ?
Ce1 N3 C16 C17 . . . . 175.8(3) ?
C20 N3 C16 C15 . . . . 175.2(4) ?
Ce1 N3 C16 C15 . . . . -7.1(5) ?
O9 C15 C16 N3 . . . . 179.8(5) ?
O10 C15 C16 N3 . . . . -1.0(6) ?
O9 C15 C16 C17 . . . . -3.1(7) ?
O10 C15 C16 C17 . . . . 176.1(4) ?
N3 C16 C17 C18 . . . . 2.1(6) ?
C15 C16 C17 C18 . . . . -174.8(4) ?
C16 C17 C18 C19 . . . . 0.0(7) ?
C17 C18 C19 C20 . . . . -2.0(7) ?
C16 N3 C20 C19 . . . . -0.3(6) ?
Ce1 N3 C20 C19 . . . . -178.0(3) ?
C16 N3 C20 C21 . . . . 177.2(3) ?
Ce1 N3 C20 C21 . . . . -0.5(4) ?
C18 C19 C20 N3 . . . . 2.3(6) ?
C18 C19 C20 C21 . . . . -175.1(4) ?
Ce1 O12 C21 O11 . . . . -178.7(3) ?
Ce1 O12 C21 C20 . . . . 2.5(5) ?
N3 C20 C21 O12 . . . . -1.3(5) ?
C19 C20 C21 O12 . . . . 176.3(4) ?
N3 C20 C21 O11 . . . . 179.8(3) ?
C19 C20 C21 O11 . . . . -2.6(6) ?
Ce2 O14 C22 O13 . . . . 177.2(3) ?
Ce2 O14 C22 C23 . . . . -1.9(5) ?
C27 N4 C23 C24 . . . . 0.2(6) ?
Ce2 N4 C23 C24 . . . . -179.9(3) ?
C27 N4 C23 C22 . . . . 179.0(3) ?
Ce2 N4 C23 C22 . . . . -1.1(4) ?
O13 C22 C23 N4 . . . . -177.4(4) ?
O14 C22 C23 N4 . . . . 1.8(5) ?
O13 C22 C23 C24 . . . . 1.5(6) ?
O14 C22 C23 C24 . . . . -179.3(4) ?
N4 C23 C24 C25 . . . . -1.9(6) ?
C22 C23 C24 C25 . . . . 179.3(4) ?
C23 C24 C25 C26 . . . . 1.7(6) ?
C24 C25 C26 C27 . . . . 0.2(6) ?
C23 N4 C27 C26 . . . . 1.9(6) ?
Ce2 N4 C27 C26 . . . . -178.1(3) ?
C23 N4 C27 C28 . . . . -178.9(3) ?
Ce2 N4 C27 C28 . . . . 1.1(4) ?
C25 C26 C27 N4 . . . . -2.0(6) ?
C25 C26 C27 C28 . . . . 178.8(4) ?
Ce2 O16 C28 O15 . . . . -162.5(3) ?
Ce2 O16 C28 C27 . . . . 18.1(5) ?
N4 C27 C28 O15 . . . . 169.0(4) ?
C26 C27 C28 O15 . . . . -11.8(6) ?
N4 C27 C28 O16 . . . . -11.6(5) ?
C26 C27 C28 O16 . . . . 167.7(4) ?
C31 N5 C30 C29 . . . . -1.0(7) ?
C33 C29 C30 N5 . . . . -1.0(7) ?
C30 N5 C31 C32 . . . . 1.6(7) ?
N5 C31 C32 C33 . . . . -0.2(6) ?
C30 C29 C33 C32 . . . . 2.3(7) ?
C30 C29 C33 C34 . . . . -175.5(4) ?
C31 C32 C33 C29 . . . . -1.7(6) ?
C31 C32 C33 C34 . . . . 176.0(4) ?
C29 C33 C34 C38 . . . . 17.7(6) ?
C32 C33 C34 C38 . . . . -160.0(4) ?
C29 C33 C34 C35 . . . . -163.5(4) ?
C32 C33 C34 C35 . . . . 18.8(6) ?
C38 C34 C35 C36 . . . . -0.4(6) ?
C33 C34 C35 C36 . . . . -179.2(4) ?
C37 N6 C36 C35 . . . . 1.1(7) ?
C34 C35 C36 N6 . . . . -0.4(6) ?
C36 N6 C37 C38 . . . . -1.1(7) ?
N6 C37 C38 C34 . . . . 0.3(7) ?
C35 C34 C38 C37 . . . . 0.4(7) ?
C33 C34 C38 C37 . . . . 179.2(4) ?
